data_3000437
loop_
_publ_author_name
'Santra, M'

_journal_name_full 'To be published in Frontiers in Chemistry'
_chemical_formula_sum 'C34 H30 N2'
_space_group_name_Hall '-P 2ybc'
_space_group_name_H-M_alt 'P 1 21/c 1'
_cell_angle_alpha 90
_cell_angle_beta 94.982(2)
_cell_angle_gamma 90
_cell_length_a 10.9065(2)
_cell_length_b 12.5619(3)
_cell_length_c 18.7290(4)
_cell_measurement_temperature 120.01(10)
_cell_volume 2556.30(9)
_diffrn_ambient_temperature 120.01(10)
_diffrn_radiation_probe x-ray
_diffrn_radiation_type 'Mo K\a'
_diffrn_radiation_wavelength 0.71073
_refine_ls_goodness_of_fit_ref 1.074
_refine_ls_R_factor_all 0.0725
_refine_ls_R_factor_gt 0.0578
_refine_ls_wR_factor_gt 0.1290
_refine_ls_wR_factor_ref 0.1374
_cod_database_code 3000437
_cod_hold_until_date 2023-09-17

loop_
_atom_site_label
_atom_site_fract_x
_atom_site_fract_y
_atom_site_fract_z
? ? ? ?
